data_2243033
loop_
_publ_author_name
'Tuksar, Mihaela'
'Rub\<ci\'c, Mirta'
'Me\<strovi\'c, Ernest'

_publ_contact_author
;
      'Rub\<ci\'c, Mirta'
      Laboratory of General and Inorganic Chemistry
      Department of Chemistry
      Faculty of Science
      University of Zagreb
      Horvatovac 102a
      HR-10000 Zagreb, Croatia
;
_publ_section_title
;
 (3,5-Dimethyladamantan-1-yl)ammonium methanesulfonate (memantinium
 mesylate): synthesis, structure and solid-state properties
;
_journal_coeditor_code FY2137
_journal_issue 8
_journal_name_full 'Acta Crystallographica Section E'
_journal_page_first 1274
_journal_page_last 1279
_journal_paper_doi 10.1107/S2056989019009988
_journal_volume 75
_journal_year 2019
_chemical_formula_iupac 'C12 H22 N +, C H3 O3 S -'
_chemical_formula_moiety 'C12 H22 N +, C H3 O3 S -'
_chemical_formula_sum 'C13 H25 N O3 S'
_chemical_formula_weight 275.40
_chemical_name_common
;
Memantinium mesylate
;
_chemical_name_systematic
;
(3,5-Dimethyladamantan-1-yl)ammonium methanesulfonate
;
_space_group_crystal_system triclinic
_space_group_IT_number 2
_space_group_name_Hall '-P 1'
_space_group_name_H-M_alt 'P -1'
_symmetry_space_group_name_Hall '-P 1'
_symmetry_space_group_name_H-M 'P -1'
_atom_sites_solution_hydrogens mixed
_atom_sites_solution_primary dual
_audit_creation_method SHELXL-2018/3
_cell_angle_alpha 92.501(2)
_cell_angle_beta 94.696(2)
_cell_angle_gamma 116.609(2)
_cell_formula_units_Z 6
_cell_length_a 11.7761(2)
_cell_length_b 11.8731(2)
_cell_length_c 18.2788(3)
_cell_measurement_reflns_used 30823
_cell_measurement_temperature 295(2)
_cell_measurement_theta_max 72.7180
_cell_measurement_theta_min 5.0650
_cell_volume 2268.09(8)
_computing_cell_refinement
;
CrysAlis PRO (Rigaku, 2018)
;
_computing_data_collection
;
CrysAlis PRO (Rigaku, 2018)
;
_computing_data_reduction
;
CrysAlis PRO (Rigaku, 2018)
;
_computing_molecular_graphics
;
Mercury (Macrae <i>et al.</i>,  2008)
;
_computing_publication_material
;
SHELXL2018 (Sheldrick, 2015b)
;
_computing_structure_refinement
;
SHELXL2018 (Sheldrick, 2015b)
;
_computing_structure_solution
;
SHELXT (Sheldrick, 2015a)
;
_diffrn_ambient_temperature 295(2)
_diffrn_detector 'CCD plate'
_diffrn_detector_area_resol_mean 16.1285
_diffrn_measured_fraction_theta_full 1.000
_diffrn_measured_fraction_theta_max 0.992
_diffrn_measurement_device 'four-circle diffractometer'
_diffrn_measurement_device_type 'Oxford Diffraction Xcalibur Sapphire3'
_diffrn_measurement_method '\w scans'
_diffrn_radiation_monochromator graphite
_diffrn_radiation_probe x-ray
_diffrn_radiation_type CuK\a
_diffrn_radiation_wavelength 1.54184
_diffrn_reflns_av_R_equivalents 0.0621
_diffrn_reflns_av_unetI/netI 0.0253
_diffrn_reflns_limit_h_max 14
_diffrn_reflns_limit_h_min -13
_diffrn_reflns_limit_k_max 14
_diffrn_reflns_limit_k_min -14
_diffrn_reflns_limit_l_max 22
_diffrn_reflns_limit_l_min -22
_diffrn_reflns_number 76762
_diffrn_reflns_theta_full 67.684
_diffrn_reflns_theta_max 72.851
_diffrn_reflns_theta_min 4.182
_diffrn_source 'fine-focus sealed X-ray tube'
_exptl_absorpt_coefficient_mu 1.915
_exptl_absorpt_correction_T_max 1.00000
_exptl_absorpt_correction_T_min 0.19982
_exptl_absorpt_correction_type multi-scan
_exptl_absorpt_process_details
;
(CrysAlis PRO; Rigaku, 2018)
;
_exptl_crystal_colour colorless
_exptl_crystal_density_diffrn 1.210
_exptl_crystal_description prism
_exptl_crystal_F_000 900
_exptl_crystal_size_max 0.320
_exptl_crystal_size_mid 0.210
_exptl_crystal_size_min 0.110
_refine_diff_density_max 0.858
_refine_diff_density_min -0.532
_refine_ls_extinction_method none
_refine_ls_goodness_of_fit_ref 1.055
_refine_ls_hydrogen_treatment mixed
_refine_ls_matrix_type full
_refine_ls_number_parameters 523
_refine_ls_number_reflns 8992
_refine_ls_number_restraints 9
_refine_ls_restrained_S_all 1.055
_refine_ls_R_factor_all 0.0510
_refine_ls_R_factor_gt 0.0469
_refine_ls_shift/su_max 0.000
_refine_ls_shift/su_mean 0.000
_refine_ls_structure_factor_coef Fsqd
_refine_ls_weighting_details 'w=1/[\s^2^(Fo^2^)+(0.0822P)^2^+0.4290P] where P=(Fo^2^+2Fc^2^)/3'
_refine_ls_weighting_scheme calc
_refine_ls_wR_factor_gt 0.1279
_refine_ls_wR_factor_ref 0.1330
_reflns_number_gt 8048
_reflns_number_total 8992
_reflns_threshold_expression 'I > 2\s(I)'
_cod_data_source_file fy2137sup1.cif
_cod_data_source_block I
_cod_database_code 2243033
_shelx_space_group_comment
;
The symmetry employed for this shelxl refinement is uniquely defined
by the following loop, which should always be used as a source of
symmetry information in preference to the above space-group names.
They are only intended as comments.
;
_shelx_estimated_absorpt_t_min 0.579
_shelx_estimated_absorpt_t_max 0.817

loop_
_space_group_symop_operation_xyz
'x, y, z'
'-x, -y, -z'

loop_
_atom_site_type_symbol
_atom_site_label
_atom_site_fract_x
_atom_site_fract_y
_atom_site_fract_z
_atom_site_U_iso_or_equiv
_atom_site_adp_type
_atom_site_calc_flag
_atom_site_occupancy
S S1 0.63651(4) 0.78463(4) 0.39086(2) 0.04527(12) Uani d 1
S S2 0.67423(4) 0.34333(4) 0.38657(2) 0.04606(12) Uani d 1
S S3 0.12114(4) 0.83219(4) 0.39052(2) 0.04759(12) Uani d 1
O O2 0.51832(13) 0.79458(13) 0.39206(8) 0.0608(3) Uani d 1
O O6 0.66922(13) 0.21916(12) 0.38512(8) 0.0615(3) Uani d 1
O O3 0.63630(13) 0.68285(13) 0.43196(8) 0.0637(4) Uani d 1
O O9 0.22683(12) 0.95327(12) 0.38131(8) 0.0597(3) Uani d 1
N N2 0.46247(14) -0.01597(13) 0.33925(7) 0.0433(3) Uani d 1
H H2A 0.4793(18) -0.0755(16) 0.3563(11) 0.052 Uiso d 1
H H2B 0.3914(16) -0.0237(19) 0.3549(11) 0.052 Uiso d 1
H H2C 0.5300(16) 0.0593(15) 0.3524(11) 0.052 Uiso d 1
N N3 0.84089(14) 0.66545(13) 0.50755(7) 0.0443(3) Uani d 1
H H3A 0.7713(16) 0.6768(19) 0.4943(11) 0.053 Uiso d 1
H H3B 0.8237(19) 0.5892(15) 0.4864(11) 0.053 Uiso d 1
H H3C 0.9054(17) 0.7263(17) 0.4886(11) 0.053 Uiso d 1
O O5 0.78864(13) 0.43837(13) 0.42985(9) 0.0681(4) Uani d 1
O O8 0.03123(14) 0.84536(14) 0.43564(9) 0.0701(4) Uani d 1
O O1 0.66929(16) 0.77755(15) 0.31635(8) 0.0689(4) Uani d 1
N N1 0.79465(15) 0.63192(15) 0.27752(8) 0.0492(3) Uani d 1
H H1A 0.8792(15) 0.6704(19) 0.2924(11) 0.059 Uiso d 1
H H1B 0.7552(19) 0.6784(19) 0.2896(11) 0.059 Uiso d 1
H H1C 0.7541(19) 0.5562(16) 0.2945(11) 0.059 Uiso d 1
O O4 0.65613(18) 0.37874(16) 0.31366(8) 0.0799(4) Uani d 1
O O7 0.06024(15) 0.75862(18) 0.32090(8) 0.0807(5) Uani d 1
C C1 0.78006(15) 0.61136(14) 0.19499(8) 0.0403(3) Uani d 1
C C13 0.44439(15) -0.03377(14) 0.25673(8) 0.0410(3) Uani d 1
C C21 0.57125(16) -0.00684(16) 0.22910(9) 0.0466(3) Uani d 1
H H21A 0.602030 -0.063954 0.248806 0.056 Uiso calc 1
H H21B 0.633874 0.079104 0.245897 0.056 Uiso calc 1
C C2 0.85215(15) 0.73767(14) 0.16319(9) 0.0437(3) Uani d 1
H H2D 0.941858 0.775209 0.182302 0.052 Uiso calc 1
H H2E 0.818326 0.795085 0.177964 0.052 Uiso calc 1
C C25 0.86750(14) 0.67267(14) 0.58989(8) 0.0388(3) Uani d 1
C C8 0.63814(16) 0.55422(17) 0.16706(9) 0.0495(4) Uani d 1
H H8A 0.603732 0.611128 0.181834 0.059 Uiso calc 1
H H8B 0.591700 0.474521 0.187850 0.059 Uiso calc 1
C C14 0.39642(17) 0.05787(16) 0.22769(9) 0.0465(4) Uani d 1
H H14A 0.458103 0.144183 0.244420 0.056 Uiso calc 1
H H14B 0.316197 0.041308 0.246425 0.056 Uiso calc 1
C C33 0.74579(15) 0.58585(15) 0.62134(9) 0.0465(4) Uani d 1
H H33A 0.716038 0.499680 0.600214 0.056 Uiso calc 1
H H33B 0.679657 0.611394 0.608577 0.056 Uiso calc 1
C C3 0.83830(16) 0.71802(15) 0.07895(9) 0.0461(3) Uani d 1
C C9 0.83407(18) 0.52124(16) 0.17324(9) 0.0494(4) Uani d 1
H H9A 0.789149 0.441714 0.194516 0.059 Uiso calc 1
H H9B 0.923813 0.557457 0.192103 0.059 Uiso calc 1
C C29 0.77116(18) 0.59194(16) 0.70548(10) 0.0515(4) Uani d 1
C C17 0.55484(18) -0.02435(18) 0.14428(9) 0.0518(4) Uani d 1
C C20 0.34628(19) -0.17022(16) 0.23234(10) 0.0550(4) Uani d 1
H H20A 0.265548 -0.187900 0.250751 0.066 Uiso calc 1
H H20B 0.376024 -0.228155 0.251938 0.066 Uiso calc 1
C C7 0.62339(17) 0.53292(18) 0.08302(10) 0.0570(4) Uani d 1
H H7 0.532571 0.496120 0.064282 0.068 Uiso calc 1
C C10 0.69578(17) 0.65902(18) 0.05044(10) 0.0551(4) Uani d 1
H H10A 0.661208 0.716286 0.064169 0.066 Uiso calc 1
H H10B 0.685028 0.645408 -0.002913 0.066 Uiso calc 1
C C27 0.94396(19) 0.81789(16) 0.70574(10) 0.0550(4) Uani d 1
C C28 0.82115(19) 0.72963(17) 0.73701(10) 0.0547(4) Uani d 1
H H28A 0.756156 0.757187 0.725515 0.066 Uiso calc 1
H H28B 0.837695 0.734841 0.790224 0.066 Uiso calc 1
C C32 0.97039(18) 0.63053(19) 0.60735(10) 0.0533(4) Uani d 1
H H32A 1.047882 0.685745 0.587058 0.064 Uiso calc 1
H H32B 0.941860 0.544971 0.585529 0.064 Uiso calc 1
C C26 0.91308(17) 0.80841(14) 0.62144(9) 0.0480(4) Uani d 1
H H26A 0.847120 0.834588 0.609658 0.058 Uiso calc 1
H H26B 0.988817 0.864055 0.599813 0.058 Uiso calc 1
C C15 0.37718(19) 0.04088(19) 0.14298(10) 0.0541(4) Uani d 1
C C4 0.89072(19) 0.62571(18) 0.05718(10) 0.0547(4) Uani d 1
H H4A 0.980834 0.662137 0.075195 0.066 Uiso calc 1
H H4B 0.882463 0.612470 0.003875 0.066 Uiso calc 1
C C16 0.50501(19) 0.06612(19) 0.11542(10) 0.0560(4) Uani d 1
H H16A 0.494476 0.056705 0.061962 0.067 Uiso calc 1
H H16B 0.567400 0.152538 0.131348 0.067 Uiso calc 1
C C5 0.8188(2) 0.49778(17) 0.08899(10) 0.0581(4) Uani d 1
C C31 0.99688(19) 0.6358(2) 0.69101(11) 0.0613(5) Uani d 1
H H31 1.062627 0.608260 0.703034 0.074 Uiso calc 1
C C34 1.04425(19) 0.7718(2) 0.72352(11) 0.0667(5) Uani d 1
H H34A 1.122481 0.826226 0.703591 0.080 Uiso calc 1
H H34B 1.063191 0.776712 0.776554 0.080 Uiso calc 1
C C18 0.4547(2) -0.16083(19) 0.11936(11) 0.0642(5) Uani d 1
H H18A 0.442643 -0.173304 0.065954 0.077 Uiso calc 1
H H18B 0.484759 -0.219250 0.137810 0.077 Uiso calc 1
C C30 0.8754(2) 0.55030(19) 0.72313(11) 0.0622(5) Uani d 1
H H30A 0.893369 0.553496 0.776130 0.075 Uiso calc 1
H H30B 0.845513 0.463685 0.702762 0.075 Uiso calc 1
C C22 0.2800(2) -0.0963(2) 0.11844(11) 0.0669(5) Uani d 1
H H22A 0.265956 -0.108476 0.065038 0.080 Uiso calc 1
H H22B 0.199032 -0.114068 0.136608 0.080 Uiso calc 1
C C11 0.9113(2) 0.84445(19) 0.04648(12) 0.0637(5) Uani d 1
H H11A 0.906209 0.830026 -0.006045 0.096 Uiso calc 1
H H11B 0.999280 0.882959 0.067192 0.096 Uiso calc 1
H H11C 0.874229 0.899532 0.057953 0.096 Uiso calc 1
C C6 0.6764(2) 0.44274(18) 0.06038(11) 0.0675(6) Uani d 1
H H6A 0.665622 0.428149 0.007073 0.081 Uiso calc 1
H H6B 0.629446 0.362181 0.080179 0.081 Uiso calc 1
C C19 0.3283(2) -0.18780(18) 0.14795(11) 0.0624(5) Uani d 1
H H19 0.265373 -0.274972 0.131457 0.075 Uiso calc 1
C C37 0.7589(2) 0.9253(2) 0.43596(13) 0.0725(6) Uani d 1
H H37A 0.839530 0.923855 0.434650 0.109 Uiso calc 1
H H37B 0.743534 0.933165 0.486261 0.109 Uiso calc 1
H H37C 0.760564 0.996040 0.411638 0.109 Uiso calc 1
C C24 0.6820(2) 0.0025(3) 0.11616(13) 0.0750(6) Uani d 1
H H24A 0.716007 -0.048908 0.139055 0.112 Uiso calc 1
H H24B 0.741106 0.090204 0.128023 0.112 Uiso calc 1
H H24C 0.669158 -0.016810 0.063679 0.112 Uiso calc 1
C C39 0.1879(3) 0.7482(2) 0.43919(13) 0.0772(6) Uani d 1
H H39A 0.121442 0.666667 0.446964 0.116 Uiso calc 1
H H39B 0.230009 0.794210 0.485935 0.116 Uiso calc 1
H H39C 0.248720 0.737812 0.411344 0.116 Uiso calc 1
C C23 0.3304(3) 0.1337(3) 0.11357(13) 0.0826(7) Uani d 1
H H23A 0.390720 0.218550 0.131858 0.124 Uiso calc 1
H H23B 0.248716 0.114611 0.129763 0.124 Uiso calc 1
H H23C 0.322531 0.126083 0.060676 0.124 Uiso calc 1
C C36 0.6483(2) 0.5065(2) 0.73711(14) 0.0810(7) Uani d 1
H H36A 0.614309 0.422261 0.713577 0.122 Uiso calc 1
H H36B 0.586811 0.538270 0.728493 0.122 Uiso calc 1
H H36C 0.666388 0.505295 0.789161 0.122 Uiso calc 1
C C38 0.5456(2) 0.3353(3) 0.43141(15) 0.0786(6) Uani d 1
H H38A 0.541871 0.414355 0.430089 0.118 Uiso calc 1
H H38B 0.556891 0.318705 0.481714 0.118 Uiso calc 1
H H38C 0.467537 0.268600 0.407036 0.118 Uiso calc 1
C C35 0.9899(3) 0.9543(2) 0.73805(14) 0.0888(8) Uani d 1
H H35A 0.924801 0.980266 0.725943 0.133 Uiso calc 1
H H35B 1.066459 1.008865 0.717829 0.133 Uiso calc 1
H H35C 1.007226 0.959284 0.790653 0.133 Uiso calc 1
C C12 0.8726(4) 0.4071(3) 0.06721(16) 0.0966(9) Uani d 1
H H12A 0.860777 0.390739 0.014533 0.145 Uiso calc 1
H H12B 0.828734 0.329128 0.089069 0.145 Uiso calc 1
H H12C 0.962179 0.444489 0.084328 0.145 Uiso calc 1

loop_
_atom_site_aniso_label
_atom_site_aniso_U_11
_atom_site_aniso_U_22
_atom_site_aniso_U_33
_atom_site_aniso_U_12
_atom_site_aniso_U_13
_atom_site_aniso_U_23
S1 0.0487(2) 0.0458(2) 0.0460(2) 0.02573(18) 0.00387(16) 0.00512(15)
S2 0.0469(2) 0.0452(2) 0.0465(2) 0.02134(17) 0.00555(16) 0.00208(15)
S3 0.0452(2) 0.0508(2) 0.0449(2) 0.01982(18) 0.00683(16) 0.00448(16)
O2 0.0593(8) 0.0671(8) 0.0715(8) 0.0403(7) 0.0124(6) 0.0197(6)
O6 0.0610(8) 0.0462(6) 0.0745(9) 0.0241(6) -0.0017(6) -0.0025(6)
O3 0.0582(8) 0.0571(7) 0.0800(9) 0.0301(6) -0.0012(7) 0.0199(6)
O9 0.0518(7) 0.0555(7) 0.0734(8) 0.0235(6) 0.0180(6) 0.0126(6)
N2 0.0448(7) 0.0447(7) 0.0426(7) 0.0218(6) 0.0052(6) 0.0063(5)
N3 0.0466(8) 0.0460(7) 0.0408(7) 0.0222(6) 0.0014(6) 0.0012(5)
O5 0.0549(8) 0.0566(7) 0.0888(10) 0.0262(6) -0.0052(7) -0.0202(7)
O8 0.0662(9) 0.0684(8) 0.0819(10) 0.0310(7) 0.0342(7) 0.0145(7)
O1 0.0861(10) 0.0835(9) 0.0517(7) 0.0504(8) 0.0150(7) 0.0031(6)
N1 0.0524(8) 0.0561(8) 0.0377(7) 0.0238(7) 0.0040(6) 0.0008(6)
O4 0.1053(12) 0.0754(10) 0.0541(8) 0.0353(9) 0.0109(8) 0.0192(7)
O7 0.0631(9) 0.1011(12) 0.0585(8) 0.0245(8) -0.0072(7) -0.0159(8)
C1 0.0414(8) 0.0436(7) 0.0347(7) 0.0188(6) 0.0020(6) 0.0012(5)
C13 0.0452(8) 0.0406(7) 0.0389(7) 0.0213(6) 0.0030(6) 0.0042(6)
C21 0.0471(9) 0.0523(9) 0.0459(8) 0.0277(7) 0.0041(7) 0.0049(6)
C2 0.0418(8) 0.0392(7) 0.0460(8) 0.0157(6) 0.0002(6) 0.0008(6)
C25 0.0394(8) 0.0398(7) 0.0388(7) 0.0199(6) 0.0019(6) 0.0019(5)
C8 0.0396(8) 0.0561(9) 0.0469(9) 0.0163(7) 0.0059(7) 0.0045(7)
C14 0.0502(9) 0.0506(8) 0.0477(8) 0.0306(7) 0.0058(7) 0.0076(7)
C33 0.0417(8) 0.0416(8) 0.0499(9) 0.0141(7) 0.0029(7) 0.0008(6)
C3 0.0453(8) 0.0458(8) 0.0436(8) 0.0175(7) 0.0030(6) 0.0079(6)
C9 0.0583(10) 0.0490(8) 0.0482(9) 0.0293(8) 0.0122(7) 0.0101(7)
C29 0.0529(10) 0.0469(8) 0.0500(9) 0.0174(7) 0.0119(7) 0.0068(7)
C17 0.0551(10) 0.0605(10) 0.0454(8) 0.0310(8) 0.0075(7) 0.0030(7)
C20 0.0577(10) 0.0423(8) 0.0570(10) 0.0159(8) 0.0051(8) 0.0049(7)
C7 0.0425(9) 0.0619(10) 0.0463(9) 0.0079(8) -0.0052(7) 0.0014(7)
C10 0.0501(10) 0.0640(10) 0.0459(9) 0.0222(8) -0.0034(7) 0.0089(7)
C27 0.0631(11) 0.0425(8) 0.0474(9) 0.0149(8) 0.0012(8) -0.0042(7)
C28 0.0646(11) 0.0566(10) 0.0460(9) 0.0300(9) 0.0108(8) -0.0003(7)
C32 0.0534(10) 0.0683(11) 0.0518(9) 0.0396(9) 0.0055(7) 0.0049(8)
C26 0.0532(9) 0.0369(7) 0.0486(9) 0.0162(7) 0.0029(7) 0.0024(6)
C15 0.0604(10) 0.0673(11) 0.0453(9) 0.0385(9) 0.0020(7) 0.0099(7)
C4 0.0619(11) 0.0598(10) 0.0468(9) 0.0292(9) 0.0168(8) 0.0087(7)
C16 0.0650(11) 0.0644(10) 0.0447(8) 0.0335(9) 0.0100(8) 0.0131(7)
C5 0.0807(13) 0.0510(9) 0.0505(9) 0.0346(9) 0.0211(9) 0.0042(7)
C31 0.0606(11) 0.0860(13) 0.0547(10) 0.0495(11) -0.0007(8) 0.0110(9)
C34 0.0477(10) 0.0842(14) 0.0510(10) 0.0175(10) -0.0082(8) 0.0000(9)
C18 0.0839(14) 0.0612(11) 0.0528(10) 0.0394(11) 0.0032(9) -0.0076(8)
C30 0.0843(14) 0.0586(10) 0.0519(10) 0.0391(10) 0.0062(9) 0.0132(8)
C22 0.0564(11) 0.0861(14) 0.0511(10) 0.0291(10) -0.0084(8) -0.0019(9)
C11 0.0627(11) 0.0570(10) 0.0664(11) 0.0210(9) 0.0078(9) 0.0226(9)
C6 0.0829(14) 0.0473(9) 0.0471(9) 0.0088(9) 0.0043(9) -0.0066(7)
C19 0.0633(11) 0.0510(10) 0.0567(10) 0.0146(9) -0.0034(9) -0.0094(8)
C37 0.0709(13) 0.0549(11) 0.0742(13) 0.0149(10) 0.0018(11) -0.0047(9)
C24 0.0710(14) 0.1042(17) 0.0612(12) 0.0486(13) 0.0164(10) 0.0057(11)
C39 0.1087(19) 0.0742(13) 0.0702(13) 0.0590(14) 0.0121(12) 0.0177(11)
C23 0.1070(19) 0.1152(19) 0.0631(13) 0.0822(17) 0.0089(12) 0.0256(12)
C36 0.0736(15) 0.0771(14) 0.0745(14) 0.0141(12) 0.0283(12) 0.0176(11)
C38 0.0623(13) 0.0978(17) 0.0868(16) 0.0438(13) 0.0230(11) 0.0076(13)
C35 0.122(2) 0.0487(11) 0.0681(13) 0.0174(12) 0.0026(13) -0.0133(9)
C12 0.157(3) 0.0811(16) 0.0877(17) 0.0780(18) 0.0545(18) 0.0141(13)

loop_
_atom_type_symbol
_atom_type_description
_atom_type_scat_dispersion_real
_atom_type_scat_dispersion_imag
_atom_type_scat_source
C C 0.0181 0.0091 'International Tables Vol C Tables 4.2.6.8 and 6.1.1.4'
H H 0.0000 0.0000 'International Tables Vol C Tables 4.2.6.8 and 6.1.1.4'
N N 0.0311 0.0180 'International Tables Vol C Tables 4.2.6.8 and 6.1.1.4'
O O 0.0492 0.0322 'International Tables Vol C Tables 4.2.6.8 and 6.1.1.4'
S S 0.3331 0.5567 'International Tables Vol C Tables 4.2.6.8 and 6.1.1.4'

loop_
_geom_angle_atom_site_label_1
_geom_angle_atom_site_label_2
_geom_angle_atom_site_label_3
_geom_angle
O3 S1 O2 112.16(8)
O3 S1 O1 112.49(9)
O2 S1 O1 112.24(9)
O3 S1 C37 106.48(10)
O2 S1 C37 106.90(11)
O1 S1 C37 106.03(11)
O4 S2 O6 112.33(9)
O4 S2 O5 112.53(10)
O6 S2 O5 111.99(8)
O4 S2 C38 106.23(12)
O6 S2 C38 107.04(11)
O5 S2 C38 106.18(11)
O7 S3 O9 112.24(10)
O7 S3 O8 112.80(10)
O9 S3 O8 111.98(8)
O7 S3 C39 106.65(12)
O9 S3 C39 105.98(11)
O8 S3 C39 106.65(11)
C13 N2 H2A 108.9(13)
C13 N2 H2B 108.9(13)
H2A N2 H2B 108.3(18)
C13 N2 H2C 107.2(13)
H2A N2 H2C 109.0(18)
H2B N2 H2C 114.4(18)
C25 N3 H3A 111.5(13)
C25 N3 H3B 111.5(13)
H3A N3 H3B 105.7(18)
C25 N3 H3C 111.2(13)
H3A N3 H3C 105.8(18)
H3B N3 H3C 110.8(19)
C1 N1 H1A 106.7(14)
C1 N1 H1B 107.8(14)
H1A N1 H1B 113(2)
C1 N1 H1C 107.3(14)
H1A N1 H1C 112.9(19)
H1B N1 H1C 109(2)
N1 C1 C9 108.80(13)
N1 C1 C2 109.46(12)
C9 C1 C2 110.08(13)
N1 C1 C8 108.44(13)
C9 C1 C8 110.26(14)
C2 C1 C8 109.76(13)
N2 C13 C21 109.02(12)
N2 C13 C20 108.75(13)
C21 C13 C20 110.00(14)
N2 C13 C14 108.56(12)
C21 C13 C14 110.25(13)
C20 C13 C14 110.23(14)
C13 C21 C17 109.86(13)
C13 C21 H21A 109.7
C17 C21 H21A 109.7
C13 C21 H21B 109.7
C17 C21 H21B 109.7
H21A C21 H21B 108.2
C1 C2 C3 110.01(12)
C1 C2 H2D 109.7
C3 C2 H2D 109.7
C1 C2 H2E 109.7
C3 C2 H2E 109.7
H2D C2 H2E 108.2
N3 C25 C33 109.30(12)
N3 C25 C26 108.86(12)
C33 C25 C26 109.96(13)
N3 C25 C32 108.23(13)
C33 C25 C32 110.02(13)
C26 C25 C32 110.44(14)
C1 C8 C7 108.38(14)
C1 C8 H8A 110.0
C7 C8 H8A 110.0
C1 C8 H8B 110.0
C7 C8 H8B 110.0
H8A C8 H8B 108.4
C13 C14 C15 109.31(13)
C13 C14 H14A 109.8
C15 C14 H14A 109.8
C13 C14 H14B 109.8
C15 C14 H14B 109.8
H14A C14 H14B 108.3
C25 C33 C29 110.04(13)
C25 C33 H33A 109.7
C29 C33 H33A 109.7
C25 C33 H33B 109.7
C29 C33 H33B 109.7
H33A C33 H33B 108.2
C2 C3 C4 108.56(13)
C2 C3 C11 110.40(14)
C4 C3 C11 110.30(15)
C2 C3 C10 108.42(14)
C4 C3 C10 108.78(15)
C11 C3 C10 110.32(14)
C1 C9 C5 109.68(14)
C1 C9 H9A 109.7
C5 C9 H9A 109.7
C1 C9 H9B 109.7
C5 C9 H9B 109.7
H9A C9 H9B 108.2
C36 C29 C30 111.16(18)
C36 C29 C28 110.63(17)
C30 C29 C28 108.68(16)
C36 C29 C33 109.98(16)
C30 C29 C33 107.91(15)
C28 C29 C33 108.40(14)
C24 C17 C16 110.87(17)
C24 C17 C18 110.44(17)
C16 C17 C18 108.76(15)
C24 C17 C21 110.12(15)
C16 C17 C21 108.09(14)
C18 C17 C21 108.49(15)
C13 C20 C19 108.48(14)
C13 C20 H20A 110.0
C19 C20 H20A 110.0
C13 C20 H20B 110.0
C19 C20 H20B 110.0
H20A C20 H20B 108.4
C6 C7 C8 109.66(16)
C6 C7 C10 109.48(17)
C8 C7 C10 109.83(15)
C6 C7 H7 109.3
C8 C7 H7 109.3
C10 C7 H7 109.3
C7 C10 C3 110.09(14)
C7 C10 H10A 109.6
C3 C10 H10A 109.6
C7 C10 H10B 109.6
C3 C10 H10B 109.6
H10A C10 H10B 108.2
C34 C27 C35 111.57(19)
C34 C27 C28 108.39(16)
C35 C27 C28 110.15(18)
C34 C27 C26 109.22(16)
C35 C27 C26 109.83(16)
C28 C27 C26 107.59(15)
C27 C28 C29 111.83(14)
C27 C28 H28A 109.3
C29 C28 H28A 109.3
C27 C28 H28B 109.3
C29 C28 H28B 109.3
H28A C28 H28B 107.9
C25 C32 C31 108.64(14)
C25 C32 H32A 110.0
C31 C32 H32A 110.0
C25 C32 H32B 110.0
C31 C32 H32B 110.0
H32A C32 H32B 108.3
C25 C26 C27 109.43(13)
C25 C26 H26A 109.8
C27 C26 H26A 109.8
C25 C26 H26B 109.8
C27 C26 H26B 109.8
H26A C26 H26B 108.2
C16 C15 C22 108.80(16)
C16 C15 C23 110.50(17)
C22 C15 C23 111.15(18)
C16 C15 C14 108.38(14)
C22 C15 C14 108.47(15)
C23 C15 C14 109.49(16)
C3 C4 C5 111.38(15)
C3 C4 H4A 109.4
C5 C4 H4A 109.4
C3 C4 H4B 109.4
C5 C4 H4B 109.4
H4A C4 H4B 108.0
C17 C16 C15 111.81(15)
C17 C16 H16A 109.3
C15 C16 H16A 109.3
C17 C16 H16B 109.3
C15 C16 H16B 109.3
H16A C16 H16B 107.9
C12 C5 C9 109.66(18)
C12 C5 C6 110.9(2)
C9 C5 C6 108.75(16)
C12 C5 C4 110.77(18)
C9 C5 C4 108.30(15)
C6 C5 C4 108.38(16)
C30 C31 C34 109.47(17)
C30 C31 C32 110.15(16)
C34 C31 C32 108.73(16)
C30 C31 H31 109.5
C34 C31 H31 109.5
C32 C31 H31 109.5
C31 C34 C27 110.87(15)
C31 C34 H34A 109.5
C27 C34 H34A 109.5
C31 C34 H34B 109.5
C27 C34 H34B 109.5
H34A C34 H34B 108.1
C19 C18 C17 110.38(15)
C19 C18 H18A 109.6
C17 C18 H18A 109.6
C19 C18 H18B 109.6
C17 C18 H18B 109.6
H18A C18 H18B 108.1
C31 C30 C29 110.54(15)
C31 C30 H30A 109.5
C29 C30 H30A 109.5
C31 C30 H30B 109.5
C29 C30 H30B 109.5
H30A C30 H30B 108.1
C15 C22 C19 110.50(15)
C15 C22 H22A 109.5
C19 C22 H22A 109.5
C15 C22 H22B 109.5
C19 C22 H22B 109.5
H22A C22 H22B 108.1
C3 C11 H11A 109.5
C3 C11 H11B 109.5
H11A C11 H11B 109.5
C3 C11 H11C 109.5
H11A C11 H11C 109.5
H11B C11 H11C 109.5
C7 C6 C5 110.54(14)
C7 C6 H6A 109.5
C5 C6 H6A 109.5
C7 C6 H6B 109.5
C5 C6 H6B 109.5
H6A C6 H6B 108.1
C18 C19 C20 109.84(16)
C18 C19 C22 109.75(18)
C20 C19 C22 108.95(17)
C18 C19 H19 109.4
C20 C19 H19 109.4
C22 C19 H19 109.4
S1 C37 H37A 109.5
S1 C37 H37B 109.5
H37A C37 H37B 109.5
S1 C37 H37C 109.5
H37A C37 H37C 109.5
H37B C37 H37C 109.5
C17 C24 H24A 109.5
C17 C24 H24B 109.5
H24A C24 H24B 109.5
C17 C24 H24C 109.5
H24A C24 H24C 109.5
H24B C24 H24C 109.5
S3 C39 H39A 109.5
S3 C39 H39B 109.5
H39A C39 H39B 109.5
S3 C39 H39C 109.5
H39A C39 H39C 109.5
H39B C39 H39C 109.5
C15 C23 H23A 109.5
C15 C23 H23B 109.5
H23A C23 H23B 109.5
C15 C23 H23C 109.5
H23A C23 H23C 109.5
H23B C23 H23C 109.5
C29 C36 H36A 109.5
C29 C36 H36B 109.5
H36A C36 H36B 109.5
C29 C36 H36C 109.5
H36A C36 H36C 109.5
H36B C36 H36C 109.5
S2 C38 H38A 109.5
S2 C38 H38B 109.5
H38A C38 H38B 109.5
S2 C38 H38C 109.5
H38A C38 H38C 109.5
H38B C38 H38C 109.5
C27 C35 H35A 109.5
C27 C35 H35B 109.5
H35A C35 H35B 109.5
C27 C35 H35C 109.5
H35A C35 H35C 109.5
H35B C35 H35C 109.5
C5 C12 H12A 109.5
C5 C12 H12B 109.5
H12A C12 H12B 109.5
C5 C12 H12C 109.5
H12A C12 H12C 109.5
H12B C12 H12C 109.5

loop_
_geom_bond_atom_site_label_1
_geom_bond_atom_site_label_2
_geom_bond_distance
S1 O3 1.4497(13)
S1 O2 1.4503(13)
S1 O1 1.4548(14)
S1 C37 1.754(2)
S2 O4 1.4427(15)
S2 O6 1.4478(13)
S2 O5 1.4491(14)
S2 C38 1.748(2)
S3 O7 1.4453(15)
S3 O9 1.4480(14)
S3 O8 1.4511(14)
S3 C39 1.751(2)
N2 C13 1.4983(19)
N2 H2A 0.878(15)
N2 H2B 0.873(15)
N2 H2C 0.896(15)
N3 C25 1.5026(19)
N3 H3A 0.904(15)
N3 H3B 0.896(15)
N3 H3C 0.890(15)
N1 C1 1.5008(19)
N1 H1A 0.901(15)
N1 H1B 0.897(16)
N1 H1C 0.893(15)
C1 C9 1.524(2)
C1 C2 1.525(2)
C1 C8 1.526(2)
C13 C21 1.516(2)
C13 C20 1.528(2)
C13 C14 1.529(2)
C21 C17 1.540(2)
C21 H21A 0.9700
C21 H21B 0.9700
C2 C3 1.532(2)
C2 H2D 0.9700
C2 H2E 0.9700
C25 C33 1.520(2)
C25 C26 1.520(2)
C25 C32 1.521(2)
C8 C7 1.529(2)
C8 H8A 0.9700
C8 H8B 0.9700
C14 C15 1.538(2)
C14 H14A 0.9700
C14 H14B 0.9700
C33 C29 1.535(2)
C33 H33A 0.9700
C33 H33B 0.9700
C3 C4 1.533(3)
C3 C11 1.533(2)
C3 C10 1.533(2)
C9 C5 1.534(2)
C9 H9A 0.9700
C9 H9B 0.9700
C29 C36 1.527(3)
C29 C30 1.532(3)
C29 C28 1.533(2)
C17 C24 1.524(3)
C17 C16 1.530(2)
C17 C18 1.536(3)
C20 C19 1.532(3)
C20 H20A 0.9700
C20 H20B 0.9700
C7 C6 1.520(3)
C7 C10 1.530(3)
C7 H7 0.9800
C10 H10A 0.9700
C10 H10B 0.9700
C27 C34 1.527(3)
C27 C35 1.531(3)
C27 C28 1.532(3)
C27 C26 1.541(2)
C28 H28A 0.9700
C28 H28B 0.9700
C32 C31 1.528(2)
C32 H32A 0.9700
C32 H32B 0.9700
C26 H26A 0.9700
C26 H26B 0.9700
C15 C16 1.531(3)
C15 C22 1.532(3)
C15 C23 1.534(3)
C4 C5 1.539(3)
C4 H4A 0.9700
C4 H4B 0.9700
C16 H16A 0.9700
C16 H16B 0.9700
C5 C12 1.528(3)
C5 C6 1.535(3)
C31 C30 1.520(3)
C31 C34 1.526(3)
C31 H31 0.9800
C34 H34A 0.9700
C34 H34B 0.9700
C18 C19 1.519(3)
C18 H18A 0.9700
C18 H18B 0.9700
C30 H30A 0.9700
C30 H30B 0.9700
C22 C19 1.533(3)
C22 H22A 0.9700
C22 H22B 0.9700
C11 H11A 0.9600
C11 H11B 0.9600
C11 H11C 0.9600
C6 H6A 0.9700
C6 H6B 0.9700
C19 H19 0.9800
C37 H37A 0.9600
C37 H37B 0.9600
C37 H37C 0.9600
C24 H24A 0.9600
C24 H24B 0.9600
C24 H24C 0.9600
C39 H39A 0.9600
C39 H39B 0.9600
C39 H39C 0.9600
C23 H23A 0.9600
C23 H23B 0.9600
C23 H23C 0.9600
C36 H36A 0.9600
C36 H36B 0.9600
C36 H36C 0.9600
C38 H38A 0.9600
C38 H38B 0.9600
C38 H38C 0.9600
C35 H35A 0.9600
C35 H35B 0.9600
C35 H35C 0.9600
C12 H12A 0.9600
C12 H12B 0.9600
C12 H12C 0.9600

loop_
_geom_hbond_atom_site_label_D
_geom_hbond_atom_site_label_H
_geom_hbond_atom_site_label_A
_geom_hbond_site_symmetry_A
_geom_hbond_distance_DH
_geom_hbond_distance_HA
_geom_hbond_distance_DA
_geom_hbond_angle_DHA
_geom_hbond_publ_flag
N1 H1A O7 1_655 0.901(15) 1.919(16) 2.819(2) 177(2) yes
N1 H1B O1 . 0.897(16) 1.935(16) 2.833(2) 179(2) yes
N1 H1C O4 . 0.893(15) 1.961(16) 2.844(2) 170(2) yes
N2 H2A O2 1_545 0.878(15) 1.922(15) 2.7991(18) 179(2) yes
N2 H2B O9 1_545 0.873(15) 1.938(15) 2.8090(19) 175.1(19) yes
N2 H2C O6 . 0.896(15) 1.897(15) 2.7923(19) 176.9(19) yes
N3 H3A O3 . 0.904(15) 1.909(16) 2.7717(19) 158.9(18) yes
N3 H3B O5 . 0.896(15) 1.885(15) 2.7752(19) 172.4(19) yes
N3 H3C O8 1_655 0.890(15) 1.899(16) 2.785(2) 172.3(19) yes
C39 H39B O6 2_666 0.96 2.59 3.423(3) 145 yes

loop_
_geom_torsion_atom_site_label_1
_geom_torsion_atom_site_label_2
_geom_torsion_atom_site_label_3
_geom_torsion_atom_site_label_4
_geom_torsion
N2 C13 C21 C17 -179.89(13)
C20 C13 C21 C17 60.96(17)
C14 C13 C21 C17 -60.81(17)
N1 C1 C2 C3 179.87(13)
C9 C1 C2 C3 60.33(17)
C8 C1 C2 C3 -61.22(17)
N1 C1 C8 C7 -179.81(14)
C9 C1 C8 C7 -60.78(18)
C2 C1 C8 C7 60.66(18)
N2 C13 C14 C15 -179.95(14)
C21 C13 C14 C15 60.69(18)
C20 C13 C14 C15 -60.94(18)
N3 C25 C33 C29 179.97(13)
C26 C25 C33 C29 -60.58(17)
C32 C25 C33 C29 61.26(17)
C1 C2 C3 C4 -58.56(18)
C1 C2 C3 C11 -179.59(14)
C1 C2 C3 C10 59.46(17)
N1 C1 C9 C5 179.41(14)
C2 C1 C9 C5 -60.65(18)
C8 C1 C9 C5 60.60(18)
C25 C33 C29 C36 178.98(17)
C25 C33 C29 C30 -59.61(18)
C25 C33 C29 C28 57.92(18)
C13 C21 C17 C24 -179.97(16)
C13 C21 C17 C16 58.77(18)
C13 C21 C17 C18 -59.00(18)
N2 C13 C20 C19 -179.97(15)
C21 C13 C20 C19 -60.65(19)
C14 C13 C20 C19 61.13(19)
C1 C8 C7 C6 60.18(19)
C1 C8 C7 C10 -60.2(2)
C6 C7 C10 C3 -60.18(19)
C8 C7 C10 C3 60.3(2)
C2 C3 C10 C7 -59.00(19)
C4 C3 C10 C7 58.89(19)
C11 C3 C10 C7 180.00(16)
C34 C27 C28 C29 -58.18(19)
C35 C27 C28 C29 179.51(18)
C26 C27 C28 C29 59.8(2)
C36 C29 C28 C27 -179.52(17)
C30 C29 C28 C27 58.2(2)
C33 C29 C28 C27 -58.9(2)
N3 C25 C32 C31 -179.24(15)
C33 C25 C32 C31 -59.88(19)
C26 C25 C32 C31 61.68(19)
N3 C25 C26 C27 -178.60(14)
C33 C25 C26 C27 61.69(18)
C32 C25 C26 C27 -59.91(18)
C34 C27 C26 C25 57.37(19)
C35 C27 C26 C25 -179.97(18)
C28 C27 C26 C25 -60.08(19)
C13 C14 C15 C16 -58.79(19)
C13 C14 C15 C22 59.17(19)
C13 C14 C15 C23 -179.39(18)
C2 C3 C4 C5 59.02(19)
C11 C3 C4 C5 -179.90(16)
C10 C3 C4 C5 -58.78(19)
C24 C17 C16 C15 180.00(16)
C18 C17 C16 C15 58.4(2)
C21 C17 C16 C15 -59.2(2)
C22 C15 C16 C17 -58.15(19)
C23 C15 C16 C17 179.57(17)
C14 C15 C16 C17 59.6(2)
C1 C9 C5 C12 -179.83(19)
C1 C9 C5 C6 -58.40(19)
C1 C9 C5 C4 59.2(2)
C3 C4 C5 C12 -179.67(19)
C3 C4 C5 C9 -59.4(2)
C3 C4 C5 C6 58.44(19)
C25 C32 C31 C30 59.1(2)
C25 C32 C31 C34 -60.8(2)
C30 C31 C34 C27 -60.0(2)
C32 C31 C34 C27 60.4(2)
C35 C27 C34 C31 179.94(18)
C28 C27 C34 C31 58.5(2)
C26 C27 C34 C31 -58.5(2)
C24 C17 C18 C19 179.54(17)
C16 C17 C18 C19 -58.6(2)
C21 C17 C18 C19 58.8(2)
C34 C31 C30 C29 59.6(2)
C32 C31 C30 C29 -59.9(2)
C36 C29 C30 C31 179.75(18)
C28 C29 C30 C31 -58.3(2)
C33 C29 C30 C31 59.08(19)
C16 C15 C22 C19 57.9(2)
C23 C15 C22 C19 179.75(18)
C14 C15 C22 C19 -59.8(2)
C8 C7 C6 C5 -60.2(2)
C10 C7 C6 C5 60.35(19)
C12 C5 C6 C7 179.38(17)
C9 C5 C6 C7 58.7(2)
C4 C5 C6 C7 -58.82(19)
C17 C18 C19 C20 -60.1(2)
C17 C18 C19 C22 59.7(2)
C13 C20 C19 C18 60.0(2)
C13 C20 C19 C22 -60.3(2)
C15 C22 C19 C18 -59.5(2)
C15 C22 C19 C20 60.8(2)

_cod_database_fobs_code 2243033
